data_4128453
loop_
_publ_author_name
'Landry, Matthew L.'
'McKenna, Grace M.'
'Burns, Noah Z.'

_publ_section_title
;
 Enantioselective Synthesis of Azamerone.
;
_journal_issue 7
_journal_name_full 'Journal of the American Chemical Society'
_journal_page_first 2867
_journal_page_last 2871
_journal_paper_doi 10.1021/jacs.8b12566
_journal_volume 141
_journal_year 2019
_chemical_formula_moiety 'C10 H18 B Cl O2'
_chemical_formula_sum 'C10 H18 B Cl O2'
_chemical_formula_weight 216.50
_space_group_crystal_system triclinic
_space_group_IT_number 2
_space_group_name_Hall '-P 1'
_space_group_name_H-M_alt 'P -1'
_atom_sites_solution_hydrogens mixed
_atom_sites_solution_primary dual
_atom_sites_solution_secondary difmap
_audit_creation_method SHELXL-2018/1
_cell_angle_alpha 105.065(2)
_cell_angle_beta 95.119(2)
_cell_angle_gamma 114.634(2)
_cell_formula_units_Z 2
_cell_length_a 7.3390(7)
_cell_length_b 7.6739(7)
_cell_length_c 11.4931(10)
_cell_measurement_reflns_used 7439
_cell_measurement_temperature 120(2)
_cell_measurement_theta_max 28.39
_cell_measurement_theta_min 3.05
_cell_volume 553.57(9)
_computing_cell_refinement 'Bruker SAINT (Bruker, 2015)'
_computing_data_collection 'Bruker APEX-3 (Bruker, 2015)'
_computing_data_reduction 'Bruker SAINT (Bruker, 2015)'
_computing_molecular_graphics 'Bruker XP (Bruker, 2015)'
_computing_publication_material 'CIFTAB (Sheldrick, 2008)'
_computing_structure_refinement 'SHELXL-2018/1 (Sheldrick, 2015)'
_computing_structure_solution 'SHELXT-2014/2 (Sheldrick, 2015)'
_diffrn_ambient_temperature 120(2)
_diffrn_detector_area_resol_mean 8.33
_diffrn_measured_fraction_theta_full 1.000
_diffrn_measured_fraction_theta_max 1.000
_diffrn_measurement_device_type 'Bruker Kappa X8-APEX-II'
_diffrn_measurement_method 'combination of \w and \f-scans '
_diffrn_radiation_monochromator graphite
_diffrn_radiation_source 'fine-focus sealed tube'
_diffrn_radiation_type MoK\a
_diffrn_radiation_wavelength 0.71073
_diffrn_reflns_av_R_equivalents 0.0201
_diffrn_reflns_av_unetI/netI 0.0141
_diffrn_reflns_Laue_measured_fraction_full 1.000
_diffrn_reflns_Laue_measured_fraction_max 1.000
_diffrn_reflns_limit_h_max 9
_diffrn_reflns_limit_h_min -9
_diffrn_reflns_limit_k_max 10
_diffrn_reflns_limit_k_min -10
_diffrn_reflns_limit_l_max 15
_diffrn_reflns_limit_l_min -15
_diffrn_reflns_number 16616
_diffrn_reflns_point_group_measured_fraction_full 1.000
_diffrn_reflns_point_group_measured_fraction_max 1.000
_diffrn_reflns_theta_full 25.242
_diffrn_reflns_theta_max 28.437
_diffrn_reflns_theta_min 1.883
_exptl_absorpt_coefficient_mu 0.316
_exptl_absorpt_correction_T_max 0.9939
_exptl_absorpt_correction_T_min 0.9327
_exptl_absorpt_correction_type numerical
_exptl_absorpt_process_details 'SADABS (Krause et al., 2015)'
_exptl_crystal_colour colorless
_exptl_crystal_density_diffrn 1.299
_exptl_crystal_description block
_exptl_crystal_F_000 232
_exptl_crystal_size_max 0.238
_exptl_crystal_size_mid 0.171
_exptl_crystal_size_min 0.110
_refine_diff_density_max 1.283
_refine_diff_density_min -0.332
_refine_diff_density_rms 0.064
_refine_ls_extinction_method none
_refine_ls_goodness_of_fit_ref 1.085
_refine_ls_hydrogen_treatment mixed
_refine_ls_matrix_type full
_refine_ls_number_parameters 134
_refine_ls_number_reflns 2788
_refine_ls_number_restraints 0
_refine_ls_restrained_S_all 1.085
_refine_ls_R_factor_all 0.0485
_refine_ls_R_factor_gt 0.0434
_refine_ls_shift/su_max 0.000
_refine_ls_shift/su_mean 0.000
_refine_ls_structure_factor_coef Fsqd
_refine_ls_weighting_details 'w=1/[\s^2^(Fo^2^)+(0.0559P)^2^+0.4249P] where P=(Fo^2^+2Fc^2^)/3'
_refine_ls_weighting_scheme calc
_refine_ls_wR_factor_gt 0.1122
_refine_ls_wR_factor_ref 0.1157
_reflns_Friedel_coverage 0.000
_reflns_number_gt 2509
_reflns_number_total 2788
_reflns_threshold_expression 'I > 2\s(I)'
_cod_data_source_file ja8b12566_si_005.cif
_cod_data_source_block su1713
_cod_database_code 4128453
_shelx_shelxl_version_number 2018/1
_shelx_space_group_comment
;
The symmetry employed for this shelxl refinement is uniquely defined
by the following loop, which should always be used as a source of
symmetry information in preference to the above space-group names.
They are only intended as comments.
;
_shelx_estimated_absorpt_t_min 0.928
_shelx_estimated_absorpt_t_max 0.966

loop_
_space_group_symop_operation_xyz
'x, y, z'
'-x, -y, -z'

loop_
_atom_site_label
_atom_site_type_symbol
_atom_site_fract_x
_atom_site_fract_y
_atom_site_fract_z
_atom_site_U_iso_or_equiv
_atom_site_adp_type
_atom_site_occupancy
_atom_site_site_symmetry_order
_atom_site_calc_flag
_atom_site_refinement_flags_posn
_atom_site_refinement_flags_adp
Cl1 Cl 0.22922(6) 0.66457(6) 0.89865(4) 0.02504(13) Uani 1 1 d . .
O1 O 0.82955(19) 0.90733(18) 0.58361(11) 0.0219(3) Uani 1 1 d . .
O2 O 1.0366(2) 0.7606(2) 0.49742(13) 0.0280(3) Uani 1 1 d . .
H2O H 1.064(4) 0.834(4) 0.473(2) 0.040(8) Uiso 1 1 d . .
B1 B 0.9086(3) 0.7694(3) 0.57227(17) 0.0208(3) Uani 1 1 d . .
C1 C 0.8239(3) 0.6338(3) 0.65602(16) 0.0216(3) Uani 1 1 d . .
H1A H 0.770955 0.487592 0.610117 0.026 Uiso 1 1 calc R U
H1B H 0.928968 0.673870 0.731152 0.026 Uiso 1 1 calc R U
C2 C 0.6504(2) 0.6873(2) 0.68642(14) 0.0174(3) Uani 1 1 d . .
H2 H 0.538446 0.606968 0.609583 0.021 Uiso 1 1 calc R U
C3 C 0.5427(2) 0.6362(2) 0.79019(14) 0.0167(3) Uani 1 1 d . .
C4 C 0.3659(2) 0.6944(2) 0.77534(14) 0.0189(3) Uani 1 1 d . .
H4 H 0.266283 0.597860 0.695557 0.023 Uiso 1 1 calc R U
C5 C 0.4308(3) 0.9096(3) 0.77163(16) 0.0229(3) Uani 1 1 d . .
H5A H 0.519516 1.008733 0.852633 0.028 Uiso 1 1 calc R U
H5B H 0.306937 0.929612 0.757249 0.028 Uiso 1 1 calc R U
C6 C 0.5483(3) 0.9497(3) 0.66913(16) 0.0235(3) Uani 1 1 d . .
H6A H 0.456509 0.860379 0.586989 0.028 Uiso 1 1 calc R U
H6B H 0.595921 1.092497 0.672511 0.028 Uiso 1 1 calc R U
C7 C 0.7304(2) 0.9080(2) 0.68829(14) 0.0171(3) Uani 1 1 d . .
C8 C 0.6821(3) 0.7422(3) 0.92036(15) 0.0255(3) Uani 1 1 d . .
H8A H 0.813732 0.738792 0.918088 0.038 Uiso 1 1 calc R U
H8B H 0.615414 0.672175 0.976415 0.038 Uiso 1 1 calc R U
H8C H 0.706239 0.883563 0.949865 0.038 Uiso 1 1 calc R U
C9 C 0.4522(3) 0.4073(3) 0.76417(17) 0.0259(4) Uani 1 1 d . .
H9A H 0.563733 0.371474 0.778614 0.039 Uiso 1 1 calc R U
H9B H 0.375339 0.336009 0.677965 0.039 Uiso 1 1 calc R U
H9C H 0.359506 0.367696 0.819242 0.039 Uiso 1 1 calc R U
C10 C 0.9001(3) 1.0736(3) 0.79835(16) 0.0278(4) Uani 1 1 d . .
H10A H 0.965859 1.198271 0.777551 0.042 Uiso 1 1 calc R U
H10B H 1.002956 1.029233 0.818160 0.042 Uiso 1 1 calc R U
H10C H 0.840574 1.099480 0.869999 0.042 Uiso 1 1 calc R U

loop_
_atom_site_aniso_label
_atom_site_aniso_U_11
_atom_site_aniso_U_22
_atom_site_aniso_U_33
_atom_site_aniso_U_23
_atom_site_aniso_U_13
_atom_site_aniso_U_12
Cl1 0.0240(2) 0.0269(2) 0.0267(2) 0.01084(16) 0.01435(16) 0.01111(16)
O1 0.0278(6) 0.0238(6) 0.0252(6) 0.0143(5) 0.0167(5) 0.0162(5)
O2 0.0364(7) 0.0316(7) 0.0350(7) 0.0210(6) 0.0241(6) 0.0239(6)
B1 0.0234(8) 0.0221(8) 0.0219(8) 0.0093(7) 0.0094(7) 0.0129(7)
C1 0.0237(8) 0.0247(8) 0.0275(8) 0.0143(6) 0.0129(6) 0.0165(7)
C2 0.0192(7) 0.0169(7) 0.0194(7) 0.0076(5) 0.0077(6) 0.0097(6)
C3 0.0168(7) 0.0168(7) 0.0175(7) 0.0076(5) 0.0057(5) 0.0072(6)
C4 0.0166(7) 0.0204(7) 0.0187(7) 0.0065(6) 0.0066(5) 0.0071(6)
C5 0.0240(8) 0.0222(8) 0.0297(8) 0.0113(6) 0.0136(7) 0.0140(7)
C6 0.0267(8) 0.0233(8) 0.0305(8) 0.0146(7) 0.0131(7) 0.0159(7)
C7 0.0179(7) 0.0166(7) 0.0193(7) 0.0079(5) 0.0092(6) 0.0081(6)
C8 0.0223(8) 0.0339(9) 0.0199(8) 0.0112(7) 0.0044(6) 0.0112(7)
C9 0.0300(9) 0.0207(8) 0.0319(9) 0.0134(7) 0.0130(7) 0.0120(7)
C10 0.0223(8) 0.0219(8) 0.0281(8) 0.0032(7) 0.0091(7) 0.0020(6)

loop_
_atom_type_symbol
_atom_type_description
_atom_type_scat_dispersion_real
_atom_type_scat_dispersion_imag
_atom_type_scat_source
C C 0.0033 0.0016 'International Tables Vol C Tables 4.2.6.8 and 6.1.1.4'
H H 0.0000 0.0000 'International Tables Vol C Tables 4.2.6.8 and 6.1.1.4'
B B 0.0013 0.0007 'International Tables Vol C Tables 4.2.6.8 and 6.1.1.4'
O O 0.0106 0.0060 'International Tables Vol C Tables 4.2.6.8 and 6.1.1.4'
Cl Cl 0.1484 0.1585 'International Tables Vol C Tables 4.2.6.8 and 6.1.1.4'

loop_
_geom_angle_atom_site_label_1
_geom_angle_atom_site_label_2
_geom_angle_atom_site_label_3
_geom_angle
B1 O1 C7 108.56(12)
B1 O2 H2O 113(2)
O2 B1 O1 121.66(15)
O2 B1 C1 127.84(15)
O1 B1 C1 110.50(14)
C2 C1 B1 98.91(12)
C2 C1 H1A 112.0
B1 C1 H1A 112.0
C2 C1 H1B 112.0
B1 C1 H1B 112.0
H1A C1 H1B 109.7
C1 C2 C3 122.31(12)
C1 C2 C7 104.26(12)
C3 C2 C7 115.95(12)
C1 C2 H2 104.1
C3 C2 H2 104.1
C7 C2 H2 104.1
C9 C3 C8 107.90(13)
C9 C3 C2 108.22(12)
C8 C3 C2 114.89(13)
C9 C3 C4 109.41(13)
C8 C3 C4 112.79(13)
C2 C3 C4 103.45(11)
C5 C4 C3 115.30(13)
C5 C4 Cl1 107.93(11)
C3 C4 Cl1 110.72(10)
C5 C4 H4 107.5
C3 C4 H4 107.5
Cl1 C4 H4 107.5
C4 C5 C6 111.85(13)
C4 C5 H5A 109.2
C6 C5 H5A 109.2
C4 C5 H5B 109.2
C6 C5 H5B 109.2
H5A C5 H5B 107.9
C7 C6 C5 108.69(13)
C7 C6 H6A 110.0
C5 C6 H6A 110.0
C7 C6 H6B 110.0
C5 C6 H6B 110.0
H6A C6 H6B 108.3
O1 C7 C6 112.34(12)
O1 C7 C10 104.40(12)
C6 C7 C10 111.69(14)
O1 C7 C2 102.14(11)
C6 C7 C2 108.26(12)
C10 C7 C2 117.63(13)
C3 C8 H8A 109.5
C3 C8 H8B 109.5
H8A C8 H8B 109.5
C3 C8 H8C 109.5
H8A C8 H8C 109.5
H8B C8 H8C 109.5
C3 C9 H9A 109.5
C3 C9 H9B 109.5
H9A C9 H9B 109.5
C3 C9 H9C 109.5
H9A C9 H9C 109.5
H9B C9 H9C 109.5
C7 C10 H10A 109.5
C7 C10 H10B 109.5
H10A C10 H10B 109.5
C7 C10 H10C 109.5
H10A C10 H10C 109.5
H10B C10 H10C 109.5

loop_
_geom_bond_atom_site_label_1
_geom_bond_atom_site_label_2
_geom_bond_distance
Cl1 C4 1.8161(16)
O1 B1 1.388(2)
O1 C7 1.4605(17)
O2 B1 1.340(2)
O2 H2O 0.66(3)
B1 C1 1.576(2)
C1 C2 1.534(2)
C1 H1A 0.9900
C1 H1B 0.9900
C2 C3 1.534(2)
C2 C7 1.537(2)
C2 H2 1.0000
C3 C9 1.528(2)
C3 C8 1.532(2)
C3 C4 1.548(2)
C4 C5 1.530(2)
C4 H4 1.0000
C5 C6 1.541(2)
C5 H5A 0.9900
C5 H5B 0.9900
C6 C7 1.510(2)
C6 H6A 0.9900
C6 H6B 0.9900
C7 C10 1.526(2)
C8 H8A 0.9800
C8 H8B 0.9800
C8 H8C 0.9800
C9 H9A 0.9800
C9 H9B 0.9800
C9 H9C 0.9800
C10 H10A 0.9800
C10 H10B 0.9800
C10 H10C 0.9800

loop_
_geom_hbond_atom_site_label_D
_geom_hbond_atom_site_label_H
_geom_hbond_atom_site_label_A
_geom_hbond_distance_DH
_geom_hbond_distance_HA
_geom_hbond_distance_DA
_geom_hbond_angle_DHA
_geom_hbond_site_symmetry_A
_geom_hbond_publ_flag
O2 H2O O1 0.66(3) 2.10(3) 2.7631(18) 173(3) 2_776 yes

loop_
_geom_torsion_atom_site_label_1
_geom_torsion_atom_site_label_2
_geom_torsion_atom_site_label_3
_geom_torsion_atom_site_label_4
_geom_torsion
C7 O1 B1 O2 -168.85(16)
C7 O1 B1 C1 11.83(19)
O2 B1 C1 C2 -166.00(18)
O1 B1 C1 C2 13.27(18)
B1 C1 C2 C3 -165.76(14)
B1 C1 C2 C7 -31.73(15)
C1 C2 C3 C9 -57.46(19)
C7 C2 C3 C9 173.33(13)
C1 C2 C3 C8 63.17(19)
C7 C2 C3 C8 -66.04(18)
C1 C2 C3 C4 -173.47(14)
C7 C2 C3 C4 57.33(16)
C9 C3 C4 C5 -167.68(13)
C8 C3 C4 C5 72.22(17)
C2 C3 C4 C5 -52.52(16)
C9 C3 C4 Cl1 69.44(14)
C8 C3 C4 Cl1 -50.66(15)
C2 C3 C4 Cl1 -175.40(10)
C3 C4 C5 C6 55.76(19)
Cl1 C4 C5 C6 -179.89(11)
C4 C5 C6 C7 -55.97(18)
B1 O1 C7 C6 -147.69(14)
B1 O1 C7 C10 91.10(15)
B1 O1 C7 C2 -31.92(16)
C5 C6 C7 O1 169.89(12)
C5 C6 C7 C10 -73.19(17)
C5 C6 C7 C2 57.86(17)
C1 C2 C7 O1 40.15(14)
C3 C2 C7 O1 177.64(12)
C1 C2 C7 C6 158.86(13)
C3 C2 C7 C6 -63.65(17)
C1 C2 C7 C10 -73.41(16)
C3 C2 C7 C10 64.08(18)
